data_4027584
loop_
_publ_author_name
'Ramakrishnan Sivasakthikumaran'
'Meganathan Nandakumar'
'Arasambattu K. Mohanakrishnan'

_publ_section_title
;
 Synthesis of Annulated Arenes and Heteroarenes Involving Lewis
 Acid-Mediated Regioselective Annulation of Unsymmetrical
 1,2-(Diaryl/diheteroarylmethine)dipivalates
;
_journal_name_full 'Journal of Organic Chemistry'
_journal_page_first 9053
_journal_page_last 9071
_journal_paper_doi 10.1021/jo301410w
_journal_volume 77
_journal_year 2012
_chemical_formula_sum 'C21 H15 S2'
_chemical_formula_weight 331.45
_chemical_name_systematic
;
2-(thiophene-2-yl)-4-p-tolylnaphtho[2,3-b]thiophene
;
_space_group_IT_number 14
_symmetry_cell_setting monoclinic
_symmetry_space_group_name_Hall '-P 2ybc'
_symmetry_space_group_name_H-M 'P 1 21/c 1'
_atom_sites_solution_hydrogens geom
_atom_sites_solution_primary direct
_atom_sites_solution_secondary difmap
_audit_creation_method SHELXL-97
_cell_angle_alpha 90.000(5)
_cell_angle_beta 93.784(5)
_cell_angle_gamma 90.000(5)
_cell_formula_units_Z 4
_cell_length_a 8.852(5)
_cell_length_b 7.722(5)
_cell_length_c 26.705(5)
_cell_measurement_temperature 293(2)
_cell_volume 1821.4(16)
_computing_structure_refinement 'SHELXL-97 (Sheldrick, 1997)'
_diffrn_ambient_temperature 293(2)
_diffrn_measured_fraction_theta_full 1.000
_diffrn_measured_fraction_theta_max 1.000
_diffrn_radiation_monochromator graphite
_diffrn_radiation_source 'fine-focus sealed tube'
_diffrn_radiation_type MoK\a
_diffrn_radiation_wavelength 0.71073
_diffrn_reflns_av_R_equivalents 0.0569
_diffrn_reflns_av_sigmaI/netI 0.0460
_diffrn_reflns_limit_h_max 10
_diffrn_reflns_limit_h_min -9
_diffrn_reflns_limit_k_max 9
_diffrn_reflns_limit_k_min -8
_diffrn_reflns_limit_l_max 31
_diffrn_reflns_limit_l_min -31
_diffrn_reflns_number 14111
_diffrn_reflns_theta_full 25.00
_diffrn_reflns_theta_max 25.00
_diffrn_reflns_theta_min 1.53
_exptl_absorpt_coefficient_mu 0.289
_exptl_absorpt_correction_T_max 0.9445
_exptl_absorpt_correction_T_min 0.9184
_exptl_crystal_density_diffrn 1.209
_exptl_crystal_F_000 692
_exptl_crystal_size_max 0.30
_exptl_crystal_size_mid 0.20
_exptl_crystal_size_min 0.20
_refine_diff_density_max 0.204
_refine_diff_density_min -0.197
_refine_diff_density_rms 0.034
_refine_ls_extinction_coef 0.0124(13)
_refine_ls_extinction_expression Fc^*^=kFc[1+0.001xFc^2^\l^3^/sin(2\q)]^-1/4^
_refine_ls_extinction_method SHELXL
_refine_ls_goodness_of_fit_ref 1.009
_refine_ls_hydrogen_treatment mixed
_refine_ls_matrix_type full
_refine_ls_number_parameters 241
_refine_ls_number_reflns 3195
_refine_ls_number_restraints 9
_refine_ls_restrained_S_all 1.019
_refine_ls_R_factor_all 0.0692
_refine_ls_R_factor_gt 0.0388
_refine_ls_shift/su_max 0.031
_refine_ls_shift/su_mean 0.001
_refine_ls_structure_factor_coef Fsqd
_refine_ls_weighting_details 'calc w=1/[\s^2^(Fo^2^)+(0.0450P)^2^+0.4246P] where P=(Fo^2^+2Fc^2^)/3'
_refine_ls_weighting_scheme calc
_refine_ls_wR_factor_gt 0.0921
_refine_ls_wR_factor_ref 0.1103
_reflns_number_gt 2162
_reflns_number_total 3195
_reflns_threshold_expression >2sigma(I)
_cod_data_source_file jo301410w_si_003.cif
_cod_data_source_block final
_cod_database_code 4027584

loop_
_symmetry_equiv_pos_as_xyz
'x, y, z'
'-x, y+1/2, -z+1/2'
'-x, -y, -z'
'x, -y-1/2, z-1/2'

loop_
_atom_site_label
_atom_site_type_symbol
_atom_site_fract_x
_atom_site_fract_y
_atom_site_fract_z
_atom_site_U_iso_or_equiv
_atom_site_adp_type
_atom_site_occupancy
_atom_site_symmetry_multiplicity
_atom_site_calc_flag
_atom_site_refinement_flags
_atom_site_disorder_assembly
_atom_site_disorder_group
C1 C -0.0328(3) 0.1659(3) 0.16441(10) 0.0752(8) Uani 1 1 d D . .
H1 H -0.0826 0.1887 0.1334 0.090 Uiso 1 1 calc R A 1
C2 C -0.1029(3) 0.0934(3) 0.20190(11) 0.0781(8) Uani 1 1 d D C .
H2 H -0.2037 0.0588 0.2002 0.094 Uiso 1 1 calc R B 1
C4 C 0.1466(3) 0.1392(3) 0.23655(8) 0.0554(6) Uani 1 1 d D . .
C5 C 0.2811(3) 0.1417(3) 0.27027(8) 0.0540(6) Uani 1 1 d . C .
C6 C 0.3136(3) 0.0435(3) 0.31185(8) 0.0526(6) Uani 1 1 d . . .
H6 H 0.2457 -0.0351 0.3242 0.063 Uiso 1 1 calc R C .
C7 C 0.4627(2) 0.0726(3) 0.33481(8) 0.0506(5) Uani 1 1 d . C .
C8 C 0.5408(3) 0.2024(3) 0.30849(8) 0.0572(6) Uani 1 1 d . . .
C9 C 0.6878(3) 0.2470(3) 0.32254(10) 0.0676(7) Uani 1 1 d . C .
H9 H 0.7356 0.3344 0.3056 0.081 Uiso 1 1 calc R . .
C10 C 0.7650(3) 0.1607(3) 0.36243(9) 0.0637(6) Uani 1 1 d . . .
C11 C 0.9209(3) 0.1935(4) 0.37571(12) 0.0829(8) Uani 1 1 d . C .
H11 H 0.9704 0.2814 0.3595 0.100 Uiso 1 1 calc R . .
C12 C 0.9978(3) 0.0988(4) 0.41143(12) 0.0893(9) Uani 1 1 d . . .
H12 H 1.0999 0.1212 0.4192 0.107 Uiso 1 1 calc R C .
C13 C 0.9258(3) -0.0324(4) 0.43688(10) 0.0788(8) Uani 1 1 d . C .
H13 H 0.9806 -0.0981 0.4609 0.095 Uiso 1 1 calc R . .
C14 C 0.7759(3) -0.0643(3) 0.42664(8) 0.0667(7) Uani 1 1 d . . .
H14 H 0.7287 -0.1489 0.4448 0.080 Uiso 1 1 calc R C .
C15 C 0.6899(3) 0.0285(3) 0.38887(8) 0.0568(6) Uani 1 1 d . C .
C16 C 0.5362(3) -0.0128(3) 0.37514(8) 0.0518(5) Uani 1 1 d . . .
C17 C 0.4581(2) -0.1512(3) 0.40246(8) 0.0520(6) Uani 1 1 d . C .
C18 C 0.3907(3) -0.1156(3) 0.44616(9) 0.0675(7) Uani 1 1 d . . .
H18 H 0.3906 -0.0025 0.4582 0.081 Uiso 1 1 calc R C .
C19 C 0.3228(3) -0.2456(4) 0.47266(9) 0.0764(8) Uani 1 1 d . C .
H19 H 0.2772 -0.2174 0.5020 0.092 Uiso 1 1 calc R . .
C20 C 0.3211(3) -0.4143(4) 0.45684(9) 0.0678(7) Uani 1 1 d . . .
C21 C 0.3870(3) -0.4492(3) 0.41278(10) 0.0769(8) Uani 1 1 d . C .
H21 H 0.3863 -0.5621 0.4007 0.092 Uiso 1 1 calc R . .
C22 C 0.4542(3) -0.3208(3) 0.38603(9) 0.0689(7) Uani 1 1 d . . .
H22 H 0.4977 -0.3491 0.3563 0.083 Uiso 1 1 calc R C .
C23 C 0.2498(4) -0.5548(4) 0.48685(12) 0.1057(11) Uani 1 1 d . C .
H23A H 0.2494 -0.5196 0.5213 0.159 Uiso 1 1 calc R . .
H23B H 0.3070 -0.6598 0.4846 0.159 Uiso 1 1 calc R . .
H23C H 0.1477 -0.5743 0.4736 0.159 Uiso 1 1 calc R . .
S1 S 0.42989(7) 0.28185(8) 0.25765(2) 0.0672(2) Uani 1 1 d . C .
S2 S 0.1466(2) 0.2121(3) 0.17652(6) 0.0658(4) Uani 0.667(3) 1 d PD C 1
C3 C 0.0009(13) 0.077(2) 0.2452(5) 0.083(5) Uani 0.667(3) 1 d PD C 1
H3 H -0.0251 0.0307 0.2755 0.100 Uiso 0.667(3) 1 calc PR C 1
S2' S -0.0132(7) 0.0606(14) 0.2540(3) 0.0756(15) Uani 0.333(3) 1 d PD C 2
C3' C 0.1253(17) 0.194(2) 0.1864(5) 0.0658(4) Uani 0.333(3) 1 d PD C 2
H3' H 0.2017 0.2418 0.1686 0.079 Uiso 0.333(3) 1 calc PR C 2

loop_
_atom_site_aniso_label
_atom_site_aniso_U_11
_atom_site_aniso_U_22
_atom_site_aniso_U_33
_atom_site_aniso_U_23
_atom_site_aniso_U_13
_atom_site_aniso_U_12
C1 0.093(2) 0.0679(17) 0.0638(16) 0.0070(13) -0.0054(15) 0.0157(14)
C2 0.0730(18) 0.0710(18) 0.089(2) 0.0090(16) -0.0026(16) -0.0036(14)
C4 0.0633(16) 0.0449(13) 0.0591(14) 0.0082(11) 0.0123(12) 0.0064(12)
C5 0.0623(14) 0.0432(12) 0.0578(13) 0.0044(11) 0.0135(11) 0.0053(11)
C6 0.0606(14) 0.0470(12) 0.0512(12) 0.0045(10) 0.0107(11) 0.0002(11)
C7 0.0605(14) 0.0405(12) 0.0517(12) -0.0018(10) 0.0098(11) -0.0017(10)
C8 0.0688(16) 0.0431(12) 0.0608(14) 0.0012(11) 0.0118(12) -0.0018(11)
C9 0.0733(17) 0.0494(14) 0.0813(17) 0.0002(13) 0.0146(14) -0.0135(12)
C10 0.0664(16) 0.0573(15) 0.0677(15) -0.0117(12) 0.0052(13) -0.0093(12)
C11 0.0772(19) 0.079(2) 0.092(2) -0.0138(16) 0.0030(16) -0.0215(15)
C12 0.0729(19) 0.100(2) 0.093(2) -0.0255(19) -0.0122(17) -0.0148(18)
C13 0.081(2) 0.091(2) 0.0628(16) -0.0180(15) -0.0114(14) 0.0016(16)
C14 0.0730(17) 0.0763(17) 0.0500(13) -0.0121(12) -0.0023(12) -0.0013(13)
C15 0.0682(16) 0.0526(13) 0.0498(12) -0.0127(11) 0.0058(11) -0.0028(12)
C16 0.0623(14) 0.0454(12) 0.0484(12) -0.0054(10) 0.0075(10) -0.0021(11)
C17 0.0558(14) 0.0541(13) 0.0461(12) 0.0033(10) 0.0013(10) -0.0009(11)
C18 0.0863(18) 0.0590(15) 0.0589(14) -0.0006(12) 0.0168(13) 0.0023(13)
C19 0.0837(19) 0.089(2) 0.0588(15) 0.0058(15) 0.0217(14) 0.0002(16)
C20 0.0662(16) 0.0753(18) 0.0608(15) 0.0146(14) -0.0038(12) -0.0120(13)
C21 0.097(2) 0.0592(16) 0.0749(17) -0.0009(14) 0.0070(15) -0.0177(15)
C22 0.0896(19) 0.0603(16) 0.0585(15) -0.0045(12) 0.0174(13) -0.0122(14)
C23 0.115(3) 0.105(2) 0.098(2) 0.0315(19) 0.0109(19) -0.037(2)
S1 0.0774(5) 0.0520(4) 0.0731(4) 0.0176(3) 0.0122(3) -0.0036(3)
S2 0.0766(8) 0.0646(8) 0.0571(8) 0.0162(6) 0.0122(6) 0.0073(5)
C3 0.121(10) 0.068(6) 0.062(5) 0.014(4) 0.009(4) 0.011(5)
S2' 0.067(2) 0.082(3) 0.077(3) 0.019(2) 0.0015(17) -0.0108(18)
C3' 0.0766(8) 0.0646(8) 0.0571(8) 0.0162(6) 0.0122(6) 0.0073(5)

loop_
_atom_type_symbol
_atom_type_description
_atom_type_scat_dispersion_real
_atom_type_scat_dispersion_imag
_atom_type_scat_source
C C 0.0033 0.0016 'International Tables Vol C Tables 4.2.6.8 and 6.1.1.4'
H H 0.0000 0.0000 'International Tables Vol C Tables 4.2.6.8 and 6.1.1.4'
S S 0.1246 0.1234 'International Tables Vol C Tables 4.2.6.8 and 6.1.1.4'

loop_
_geom_angle_atom_site_label_1
_geom_angle_atom_site_label_2
_geom_angle_atom_site_label_3
_geom_angle
C2 C1 C3' 103.6(5)
C2 C1 S2 115.8(2)
C3' C1 S2 12.2(5)
C2 C1 H1 122.1
C3' C1 H1 134.3
S2 C1 H1 122.1
C1 C2 C3 109.7(6)
C1 C2 S2' 119.9(4)
C3 C2 S2' 10.2(8)
C1 C2 H2 125.2
C3 C2 H2 125.2
S2' C2 H2 115.0
C3' C4 C3 101.0(8)
C3' C4 C5 130.1(6)
C3 C4 C5 128.9(6)
C3' C4 S2' 108.6(7)
C3 C4 S2' 7.6(8)
C5 C4 S2' 121.3(3)
C3' C4 S2 7.9(6)
C3 C4 S2 108.9(6)
C5 C4 S2 122.2(2)
S2' C4 S2 116.5(3)
C6 C5 C4 128.5(2)
C6 C5 S1 112.36(18)
C4 C5 S1 119.13(17)
C5 C6 C7 113.6(2)
C5 C6 H6 123.2
C7 C6 H6 123.2
C16 C7 C8 119.8(2)
C16 C7 C6 128.9(2)
C8 C7 C6 111.15(19)
C9 C8 C7 121.5(2)
C9 C8 S1 127.00(19)
C7 C8 S1 111.48(17)
C8 C9 C10 119.7(2)
C8 C9 H9 120.1
C10 C9 H9 120.1
C9 C10 C11 121.5(3)
C9 C10 C15 119.8(2)
C11 C10 C15 118.6(2)
C12 C11 C10 121.0(3)
C12 C11 H11 119.5
C10 C11 H11 119.5
C11 C12 C13 120.8(3)
C11 C12 H12 119.6
C13 C12 H12 119.6
C14 C13 C12 120.3(3)
C14 C13 H13 119.9
C12 C13 H13 119.9
C13 C14 C15 121.5(3)
C13 C14 H14 119.2
C15 C14 H14 119.2
C14 C15 C16 122.0(2)
C14 C15 C10 117.8(2)
C16 C15 C10 120.1(2)
C7 C16 C15 119.0(2)
C7 C16 C17 120.8(2)
C15 C16 C17 120.12(19)
C18 C17 C22 117.2(2)
C18 C17 C16 120.9(2)
C22 C17 C16 121.9(2)
C17 C18 C19 121.0(2)
C17 C18 H18 119.5
C19 C18 H18 119.5
C20 C19 C18 121.8(2)
C20 C19 H19 119.1
C18 C19 H19 119.1
C19 C20 C21 117.0(2)
C19 C20 C23 121.1(3)
C21 C20 C23 121.9(3)
C20 C21 C22 121.6(3)
C20 C21 H21 119.2
C22 C21 H21 119.2
C21 C22 C17 121.3(2)
C21 C22 H22 119.3
C17 C22 H22 119.3
C20 C23 H23A 109.5
C20 C23 H23B 109.5
H23A C23 H23B 109.5
C20 C23 H23C 109.5
H23A C23 H23C 109.5
H23B C23 H23C 109.5
C8 S1 C5 91.41(11)
C1 S2 C4 93.07(14)
C4 C3 C2 112.6(10)
C4 C3 H3 123.7
C2 C3 H3 123.7
C2 S2' C4 94.7(5)
C4 C3' C1 113.2(9)
C4 C3' H3' 123.4
C1 C3' H3' 123.4

loop_
_geom_bond_atom_site_label_1
_geom_bond_atom_site_label_2
_geom_bond_distance
C1 C2 1.335(4)
C1 C3' 1.496(14)
C1 S2 1.639(4)
C1 H1 0.9300
C2 C3 1.433(12)
C2 S2' 1.577(8)
C2 H2 0.9300
C4 C3' 1.405(12)
C4 C3 1.409(12)
C4 C5 1.445(3)
C4 S2' 1.636(8)
C4 S2 1.699(3)
C5 C6 1.360(3)
C5 S1 1.754(2)
C6 C7 1.436(3)
C6 H6 0.9300
C7 C16 1.388(3)
C7 C8 1.429(3)
C8 C9 1.374(3)
C8 S1 1.734(2)
C9 C10 1.397(3)
C9 H9 0.9300
C10 C11 1.425(4)
C10 C15 1.430(3)
C11 C12 1.350(4)
C11 H11 0.9300
C12 C13 1.397(4)
C12 H12 0.9300
C13 C14 1.359(3)
C13 H13 0.9300
C14 C15 1.417(3)
C14 H14 0.9300
C15 C16 1.421(3)
C16 C17 1.490(3)
C17 C18 1.373(3)
C17 C22 1.381(3)
C18 C19 1.388(3)
C18 H18 0.9300
C19 C20 1.369(4)
C19 H19 0.9300
C20 C21 1.374(3)
C20 C23 1.512(4)
C21 C22 1.379(3)
C21 H21 0.9300
C22 H22 0.9300
C23 H23A 0.9600
C23 H23B 0.9600
C23 H23C 0.9600
C3 H3 0.9300
C3' H3' 0.9300

loop_
_geom_torsion_atom_site_label_1
_geom_torsion_atom_site_label_2
_geom_torsion_atom_site_label_3
_geom_torsion_atom_site_label_4
_geom_torsion
C3' C1 C2 C3 0.7(12)
S2 C1 C2 C3 1.1(8)
C3' C1 C2 S2' 0.6(10)
S2 C1 C2 S2' 1.0(6)
C3' C4 C5 C6 -157.3(11)
C3 C4 C5 C6 21.2(10)
S2' C4 C5 C6 21.2(6)
S2 C4 C5 C6 -157.2(2)
C3' C4 C5 S1 20.6(11)
C3 C4 C5 S1 -160.9(10)
S2' C4 C5 S1 -160.9(5)
S2 C4 C5 S1 20.7(3)
C4 C5 C6 C7 176.2(2)
S1 C5 C6 C7 -1.9(2)
C5 C6 C7 C16 -175.0(2)
C5 C6 C7 C8 1.2(3)
C16 C7 C8 C9 -0.8(3)
C6 C7 C8 C9 -177.4(2)
C16 C7 C8 S1 176.66(16)
C6 C7 C8 S1 0.1(2)
C7 C8 C9 C10 2.0(4)
S1 C8 C9 C10 -175.07(19)
C8 C9 C10 C11 175.1(2)
C8 C9 C10 C15 -1.0(4)
C9 C10 C11 C12 -174.2(3)
C15 C10 C11 C12 1.9(4)
C10 C11 C12 C13 -1.0(4)
C11 C12 C13 C14 -1.3(4)
C12 C13 C14 C15 2.5(4)
C13 C14 C15 C16 175.0(2)
C13 C14 C15 C10 -1.5(3)
C9 C10 C15 C14 175.5(2)
C11 C10 C15 C14 -0.7(3)
C9 C10 C15 C16 -1.1(3)
C11 C10 C15 C16 -177.3(2)
C8 C7 C16 C15 -1.3(3)
C6 C7 C16 C15 174.6(2)
C8 C7 C16 C17 -178.68(19)
C6 C7 C16 C17 -2.8(3)
C14 C15 C16 C7 -174.2(2)
C10 C15 C16 C7 2.2(3)
C14 C15 C16 C17 3.2(3)
C10 C15 C16 C17 179.62(19)
C7 C16 C17 C18 -97.3(3)
C15 C16 C17 C18 85.3(3)
C7 C16 C17 C22 84.7(3)
C15 C16 C17 C22 -92.6(3)
C22 C17 C18 C19 0.5(4)
C16 C17 C18 C19 -177.6(2)
C17 C18 C19 C20 0.6(4)
C18 C19 C20 C21 -1.4(4)
C18 C19 C20 C23 178.5(3)
C19 C20 C21 C22 1.0(4)
C23 C20 C21 C22 -178.9(2)
C20 C21 C22 C17 0.0(4)
C18 C17 C22 C21 -0.8(4)
C16 C17 C22 C21 177.3(2)
C9 C8 S1 C5 176.4(2)
C7 C8 S1 C5 -0.90(17)
C6 C5 S1 C8 1.59(18)
C4 C5 S1 C8 -176.66(18)
C2 C1 S2 C4 -1.0(3)
C3' C1 S2 C4 1(4)
C3' C4 S2 C1 -1(6)
C3 C4 S2 C1 0.6(8)
C5 C4 S2 C1 179.3(2)
S2' C4 S2 C1 0.8(5)
C3' C4 C3 C2 0.1(15)
C5 C4 C3 C2 -178.7(6)
S2' C4 C3 C2 -179(10)
S2 C4 C3 C2 -0.1(14)
C1 C2 C3 C4 -0.6(14)
S2' C2 C3 C4 179(7)
C1 C2 S2' C4 -0.4(7)
C3 C2 S2' C4 -1(6)
C3' C4 S2' C2 -0.1(11)
C3 C4 S2' C2 1(8)
C5 C4 S2' C2 -178.9(3)
S2 C4 S2' C2 -0.4(7)
C3 C4 C3' C1 0.3(15)
C5 C4 C3' C1 179.1(5)
S2' C4 C3' C1 0.5(15)
S2 C4 C3' C1 179(8)
C2 C1 C3' C4 -0.7(14)
S2 C1 C3' C4 -179(5)
